data_4330266
loop_
_publ_author_name
'David D. Schnaars'
'Richard E. Wilson'

_publ_contact_author_address
;CSE/200 
Argonne National Laboratory
9600 S. Cass Avenue
Argonne, IL 60439
;
_publ_contact_author_email rewilson@anl.gov
_publ_contact_author_name 'Richard E. Wilson'
_publ_contact_author_phone 630-252-1288
_publ_section_title
;
 Uranium(IV) Sulfates: Investigating Structural Periodicity in the
 Tetravalent Actinides
;
_journal_name_full 'Inorganic Chemistry'
_journal_page_first 9481
_journal_page_last 9490
_journal_paper_doi 10.1021/ic301291w
_journal_volume 51
_journal_year 2012
_chemical_formula_sum 'Cs2 H4 O14 S3 U'
_chemical_formula_weight 828.06
_chemical_name_systematic
; 
 ? 
;
_space_group_IT_number 14
_symmetry_cell_setting monoclinic
_symmetry_space_group_name_Hall '-P 2ybc'
_symmetry_space_group_name_H-M 'P 1 21/c 1'
_atom_sites_solution_hydrogens none
_atom_sites_solution_primary direct
_atom_sites_solution_secondary difmap
_audit_creation_method SHELXL-97
_cell_angle_alpha 90.00
_cell_angle_beta 102.182(6)
_cell_angle_gamma 90.00
_cell_formula_units_Z 4
_cell_length_a 6.4674(11)
_cell_length_b 12.782(2)
_cell_length_c 16.366(3)
_cell_measurement_reflns_used 3051
_cell_measurement_temperature 100(2)
_cell_measurement_theta_max 27.57
_cell_measurement_theta_min 4.04
_cell_volume 1322.5(4)
_computing_structure_refinement 'SHELXL-97 (Sheldrick, 2008)'
_computing_structure_solution 'SHELXS-97 (Sheldrick, 2008)'
_diffrn_ambient_temperature 100(2)
_diffrn_measured_fraction_theta_full 0.993
_diffrn_measured_fraction_theta_max 0.993
_diffrn_measurement_device_type 'BRUKER APEX II'
_diffrn_measurement_method '0.5 deg w/ exposures'
_diffrn_radiation_monochromator graphite
_diffrn_radiation_source 'fine-focus sealed tube'
_diffrn_radiation_type MoK\a
_diffrn_radiation_wavelength 0.71073
_diffrn_reflns_av_R_equivalents 0.0840
_diffrn_reflns_av_sigmaI/netI 0.0601
_diffrn_reflns_limit_h_max 8
_diffrn_reflns_limit_h_min -8
_diffrn_reflns_limit_k_max 16
_diffrn_reflns_limit_k_min -16
_diffrn_reflns_limit_l_max 21
_diffrn_reflns_limit_l_min -21
_diffrn_reflns_number 15987
_diffrn_reflns_theta_full 27.57
_diffrn_reflns_theta_max 27.57
_diffrn_reflns_theta_min 4.04
_exptl_absorpt_coefficient_mu 18.243
_exptl_absorpt_correction_T_max 0.7117
_exptl_absorpt_correction_T_min 0.4684
_exptl_absorpt_correction_type multi-scan
_exptl_absorpt_process_details SADABS
_exptl_crystal_colour Green
_exptl_crystal_density_diffrn 4.159
_exptl_crystal_description Plate
_exptl_crystal_F_000 1464
_exptl_crystal_size_max 0.05
_exptl_crystal_size_mid 0.05
_exptl_crystal_size_min 0.02
_refine_diff_density_max 1.760
_refine_diff_density_min -1.431
_refine_diff_density_rms 0.361
_refine_ls_extinction_method none
_refine_ls_goodness_of_fit_ref 1.006
_refine_ls_hydrogen_treatment none
_refine_ls_matrix_type full
_refine_ls_number_parameters 181
_refine_ls_number_reflns 3051
_refine_ls_number_restraints 159
_refine_ls_restrained_S_all 0.981
_refine_ls_R_factor_all 0.0565
_refine_ls_R_factor_gt 0.0370
_refine_ls_shift/su_max 0.001
_refine_ls_shift/su_mean 0.000
_refine_ls_structure_factor_coef Fsqd
_refine_ls_weighting_details 'calc w=1/[\s^2^(Fo^2^)+(0.0386P)^2^+0.0000P] where P=(Fo^2^+2Fc^2^)/3'
_refine_ls_weighting_scheme calc
_refine_ls_wR_factor_gt 0.0754
_refine_ls_wR_factor_ref 0.0840
_reflns_number_gt 2366
_reflns_number_total 3051
_reflns_threshold_expression >2sigma(I)
_cod_data_source_file ic301291w_si_003_5.cif
_cod_data_source_block 5
_cod_database_code 4330266

loop_
_symmetry_equiv_pos_as_xyz
'x, y, z'
'-x, y+1/2, -z+1/2'
'-x, -y, -z'
'x, -y-1/2, z-1/2'

loop_
_atom_site_label
_atom_site_type_symbol
_atom_site_fract_x
_atom_site_fract_y
_atom_site_fract_z
_atom_site_U_iso_or_equiv
_atom_site_adp_type
_atom_site_occupancy
_atom_site_symmetry_multiplicity
_atom_site_calc_flag
_atom_site_refinement_flags
U1 U -0.01610(5) 0.76539(3) 0.71382(2) 0.00798(10) Uani 1 1 d U
S1 S 0.1135(4) 0.84274(19) 0.93278(14) 0.0102(5) Uani 1 1 d U
S2 S -0.4837(4) 0.82968(19) 0.68117(16) 0.0124(5) Uani 1 1 d U
S3 S -0.0092(4) 0.55360(18) 0.80714(15) 0.0092(5) Uani 1 1 d U
O1 O 0.1181(11) 0.7919(5) 0.8505(4) 0.0125(13) Uani 1 1 d U
O2 O 0.2388(11) 0.7774(5) 0.9974(4) 0.0126(14) Uani 1 1 d U
O3 O 0.2089(11) 0.9456(5) 0.9340(4) 0.0157(15) Uani 1 1 d U
O4 O -0.1059(11) 0.8485(6) 0.9426(4) 0.0174(15) Uani 1 1 d U
O5 O -0.3181(10) 0.8462(6) 0.7584(4) 0.0175(14) Uani 1 1 d U
O6 O -0.3706(11) 0.7649(5) 0.6289(4) 0.0142(13) Uani 1 1 d U
O7 O 0.3429(10) 0.7655(5) 0.7039(4) 0.0112(13) Uani 1 1 d U
O8 O -0.5621(11) 0.9256(6) 0.6410(5) 0.0257(19) Uani 1 1 d U
O9 O -0.1936(10) 0.6229(5) 0.7737(4) 0.0106(13) Uani 1 1 d U
O10 O 0.1675(10) 0.6021(5) 0.7753(4) 0.0102(13) Uani 1 1 d U
O11 O 0.0533(10) 0.9488(5) 0.7295(4) 0.0106(13) Uani 1 1 d U
O12 O 0.0326(11) 0.5489(5) 0.8964(4) 0.0139(14) Uani 1 1 d U
O13 O -0.0510(11) 0.6295(5) 0.6084(4) 0.0127(13) Uani 1 1 d U
O14 O -0.0068(10) 0.8389(5) 0.5757(4) 0.0104(13) Uani 1 1 d U
Cs1 Cs 0.56530(10) 0.65495(5) 0.92237(4) 0.01743(16) Uani 1 1 d .
Cs2 Cs 0.42133(9) 0.53279(5) 0.63643(4) 0.01210(14) Uani 1 1 d .

loop_
_atom_site_aniso_label
_atom_site_aniso_U_11
_atom_site_aniso_U_22
_atom_site_aniso_U_33
_atom_site_aniso_U_23
_atom_site_aniso_U_13
_atom_site_aniso_U_12
U1 0.00759(17) 0.00780(17) 0.00893(17) 0.00010(14) 0.00260(13) 0.00017(14)
S1 0.0110(11) 0.0115(11) 0.0079(11) -0.0005(9) 0.0013(9) 0.0011(9)
S2 0.0087(11) 0.0117(12) 0.0160(12) 0.0033(10) 0.0008(9) 0.0006(9)
S3 0.0111(11) 0.0076(11) 0.0089(11) 0.0019(9) 0.0020(9) 0.0001(9)
O1 0.015(3) 0.013(3) 0.010(3) -0.002(2) 0.003(2) 0.002(3)
O2 0.016(3) 0.012(3) 0.011(3) 0.003(3) 0.006(3) -0.005(3)
O3 0.020(4) 0.011(3) 0.015(4) 0.000(3) 0.002(3) 0.000(3)
O4 0.018(3) 0.023(4) 0.015(4) -0.002(3) 0.011(3) 0.002(3)
O5 0.009(3) 0.018(3) 0.023(4) -0.008(3) 0.000(3) 0.001(3)
O6 0.012(3) 0.019(3) 0.011(3) 0.002(3) 0.002(2) 0.000(3)
O7 0.011(3) 0.011(3) 0.014(3) 0.004(3) 0.006(2) 0.002(2)
O8 0.017(4) 0.011(3) 0.046(5) 0.019(3) 0.000(4) -0.001(3)
O9 0.004(3) 0.013(3) 0.014(3) 0.001(2) 0.002(2) 0.001(2)
O10 0.011(3) 0.004(3) 0.015(3) 0.005(2) 0.001(3) 0.000(2)
O11 0.016(3) 0.007(3) 0.008(3) 0.001(2) 0.002(3) 0.002(2)
O12 0.020(4) 0.015(4) 0.010(3) -0.002(3) 0.009(3) 0.005(3)
O13 0.016(3) 0.012(3) 0.009(3) 0.003(2) 0.001(3) 0.003(3)
O14 0.012(3) 0.009(3) 0.010(3) 0.001(2) 0.003(3) -0.001(3)
Cs1 0.0128(3) 0.0198(3) 0.0193(3) -0.0069(3) 0.0024(3) 0.0007(2)
Cs2 0.0117(3) 0.0118(3) 0.0128(3) -0.0007(2) 0.0026(2) -0.0002(2)

loop_
_atom_type_symbol
_atom_type_description
_atom_type_scat_dispersion_real
_atom_type_scat_dispersion_imag
_atom_type_scat_source
Cs Cs -0.3680 2.1192 'International Tables Vol C Tables 4.2.6.8 and 6.1.1.4'
H H 0.0000 0.0000 'International Tables Vol C Tables 4.2.6.8 and 6.1.1.4'
O O 0.0106 0.0060 'International Tables Vol C Tables 4.2.6.8 and 6.1.1.4'
S S 0.1246 0.1234 'International Tables Vol C Tables 4.2.6.8 and 6.1.1.4'
U U -9.6767 9.6646 'International Tables Vol C Tables 4.2.6.8 and 6.1.1.4'

loop_
_geom_angle_atom_site_label_1
_geom_angle_atom_site_label_2
_geom_angle_atom_site_label_3
_geom_angle
_geom_angle_site_symmetry_1
_geom_angle_site_symmetry_3
O1 U1 O7 83.7(2) . .
O1 U1 O11 73.8(2) . .
O7 U1 O11 80.9(2) . .
O1 U1 O6 133.9(2) . .
O7 U1 O6 141.9(2) . .
O11 U1 O6 101.4(2) . .
O1 U1 O13 140.8(2) . .
O7 U1 O13 84.1(2) . .
O11 U1 O13 140.0(2) . .
O6 U1 O13 69.8(2) . .
O1 U1 O5 78.7(2) . .
O7 U1 O5 151.2(2) . .
O11 U1 O5 72.4(2) . .
O6 U1 O5 56.9(2) . .
O13 U1 O5 123.6(2) . .
O1 U1 O14 141.0(2) . .
O7 U1 O14 73.8(2) . .
O11 U1 O14 71.6(2) . .
O6 U1 O14 71.1(2) . .
O13 U1 O14 68.7(2) . .
O5 U1 O14 106.7(2) . .
O1 U1 O9 80.2(2) . .
O7 U1 O9 125.1(2) . .
O11 U1 O9 140.8(2) . .
O6 U1 O9 76.2(2) . .
O13 U1 O9 76.8(2) . .
O5 U1 O9 74.1(2) . .
O14 U1 O9 138.7(2) . .
O1 U1 O10 71.0(2) . .
O7 U1 O10 68.8(2) . .
O11 U1 O10 135.4(2) . .
O6 U1 O10 122.7(2) . .
O13 U1 O10 69.8(2) . .
O5 U1 O10 124.8(2) . .
O14 U1 O10 125.9(2) . .
O9 U1 O10 56.3(2) . .
O1 U1 S2 106.98(18) . .
O7 U1 S2 159.15(17) . .
O11 U1 S2 84.95(16) . .
O6 U1 S2 28.45(17) . .
O13 U1 S2 97.33(16) . .
O5 U1 S2 28.60(17) . .
O14 U1 S2 87.26(16) . .
O9 U1 S2 75.08(15) . .
O10 U1 S2 131.23(15) . .
O1 U1 S3 71.31(18) . .
O7 U1 S3 97.03(16) . .
O11 U1 S3 145.04(16) . .
O6 U1 S3 101.20(17) . .
O13 U1 S3 73.44(16) . .
O5 U1 S3 98.67(18) . .
O14 U1 S3 141.68(16) . .
O9 U1 S3 28.24(15) . .
O10 U1 S3 28.27(15) . .
S2 U1 S3 103.32(6) . .
O3 S1 O2 109.9(4) . .
O3 S1 O4 111.8(4) . .
O2 S1 O4 110.7(4) . .
O3 S1 O1 108.4(4) . .
O2 S1 O1 106.9(4) . .
O4 S1 O1 108.9(4) . .
O8 S2 O6 112.4(5) . .
O8 S2 O5 112.9(5) . .
O6 S2 O5 102.4(4) . .
O8 S2 O7 111.8(4) . 1_455
O6 S2 O7 108.8(4) . 1_455
O5 S2 O7 108.0(4) . 1_455
O8 S2 U1 123.3(3) . .
O6 S2 U1 50.6(3) . .
O5 S2 U1 52.0(3) . .
O7 S2 U1 124.9(3) 1_455 .
O12 S3 O11 110.9(4) . 2_546
O12 S3 O10 112.4(4) . .
O11 S3 O10 109.5(4) 2_546 .
O12 S3 O9 111.3(4) . .
O11 S3 O9 108.6(4) 2_546 .
O10 S3 O9 103.7(4) . .
O12 S3 U1 121.3(3) . .
O11 S3 U1 127.7(3) 2_546 .
O10 S3 U1 52.9(2) . .
O9 S3 U1 51.3(3) . .
S1 O1 U1 151.8(4) . .
S2 O5 U1 99.4(3) . .
S2 O6 U1 100.9(3) . .
S2 O7 U1 144.7(4) 1_655 .
S3 O9 U1 100.4(3) . .
S3 O10 U1 98.9(3) . .
S3 O11 U1 146.5(4) 2_556 .

loop_
_geom_bond_atom_site_label_1
_geom_bond_atom_site_label_2
_geom_bond_distance
_geom_bond_site_symmetry_2
U1 O1 2.247(6) .
U1 O7 2.362(6) .
U1 O11 2.391(6) .
U1 O6 2.417(7) .
U1 O13 2.425(7) .
U1 O5 2.453(7) .
U1 O14 2.460(6) .
U1 O9 2.464(6) .
U1 O10 2.504(6) .
U1 S2 3.070(2) .
U1 S3 3.104(2) .
S1 O3 1.451(7) .
S1 O2 1.453(7) .
S1 O4 1.463(7) .
S1 O1 1.502(7) .
S2 O8 1.432(7) .
S2 O6 1.489(7) .
S2 O5 1.490(7) .
S2 O7 1.498(7) 1_455
S3 O12 1.429(7) .
S3 O11 1.470(7) 2_546
S3 O10 1.488(7) .
S3 O9 1.493(7) .
O7 S2 1.498(7) 1_655
O11 S3 1.470(7) 2_556

loop_
_geom_torsion_atom_site_label_1
_geom_torsion_atom_site_label_2
_geom_torsion_atom_site_label_3
_geom_torsion_atom_site_label_4
_geom_torsion
_geom_torsion_site_symmetry_1
_geom_torsion_site_symmetry_4
O1 U1 S2 O8 103.9(5) . .
O7 U1 S2 O8 -14.7(7) . .
O11 U1 S2 O8 32.6(5) . .
O6 U1 S2 O8 -92.9(6) . .
O13 U1 S2 O8 -107.2(5) . .
O5 U1 S2 O8 94.5(6) . .
O14 U1 S2 O8 -39.1(5) . .
O9 U1 S2 O8 178.5(5) . .
O10 U1 S2 O8 -176.7(5) . .
S3 U1 S2 O8 178.1(4) . .
O1 U1 S2 O6 -163.2(4) . .
O7 U1 S2 O6 78.3(6) . .
O11 U1 S2 O6 125.5(4) . .
O13 U1 S2 O6 -14.3(4) . .
O5 U1 S2 O6 -172.6(5) . .
O14 U1 S2 O6 53.8(4) . .
O9 U1 S2 O6 -88.6(4) . .
O10 U1 S2 O6 -83.8(4) . .
S3 U1 S2 O6 -89.0(3) . .
O1 U1 S2 O5 9.4(4) . .
O7 U1 S2 O5 -109.1(6) . .
O11 U1 S2 O5 -61.9(4) . .
O6 U1 S2 O5 172.6(5) . .
O13 U1 S2 O5 158.3(4) . .
O14 U1 S2 O5 -133.6(4) . .
O9 U1 S2 O5 84.1(4) . .
O10 U1 S2 O5 88.8(4) . .
S3 U1 S2 O5 83.6(4) . .
O1 U1 S2 O7 -76.8(4) . 1_455
O7 U1 S2 O7 164.6(8) . 1_455
O11 U1 S2 O7 -148.1(4) . 1_455
O6 U1 S2 O7 86.4(5) . 1_455
O13 U1 S2 O7 72.1(4) . 1_455
O5 U1 S2 O7 -86.2(5) . 1_455
O14 U1 S2 O7 140.2(4) . 1_455
O9 U1 S2 O7 -2.2(4) . 1_455
O10 U1 S2 O7 2.6(4) . 1_455
S3 U1 S2 O7 -2.6(3) . 1_455
O1 U1 S3 O12 11.2(4) . .
O7 U1 S3 O12 92.0(4) . .
O11 U1 S3 O12 7.9(5) . .
O6 U1 S3 O12 -121.6(4) . .
O13 U1 S3 O12 173.7(4) . .
O5 U1 S3 O12 -63.7(4) . .
O14 U1 S3 O12 164.8(4) . .
O9 U1 S3 O12 -93.4(5) . .
O10 U1 S3 O12 95.7(5) . .
S2 U1 S3 O12 -92.5(3) . .
O1 U1 S3 O11 -171.3(4) . 2_546
O7 U1 S3 O11 -90.5(4) . 2_546
O11 U1 S3 O11 -174.61(13) . 2_546
O6 U1 S3 O11 55.9(4) . 2_546
O13 U1 S3 O11 -8.8(4) . 2_546
O5 U1 S3 O11 113.7(4) . 2_546
O14 U1 S3 O11 -17.7(4) . 2_546
O9 U1 S3 O11 84.1(5) . 2_546
O10 U1 S3 O11 -86.8(5) . 2_546
S2 U1 S3 O11 85.0(4) . 2_546
O1 U1 S3 O10 -84.6(4) . .
O7 U1 S3 O10 -3.7(4) . .
O11 U1 S3 O10 -87.8(4) . .
O6 U1 S3 O10 142.7(4) . .
O13 U1 S3 O10 77.9(4) . .
O5 U1 S3 O10 -159.5(4) . .
O14 U1 S3 O10 69.0(4) . .
O9 U1 S3 O10 170.9(5) . .
S2 U1 S3 O10 171.7(3) . .
O1 U1 S3 O9 104.5(4) . .
O7 U1 S3 O9 -174.6(4) . .
O11 U1 S3 O9 101.3(4) . .
O6 U1 S3 O9 -28.2(4) . .
O13 U1 S3 O9 -93.0(4) . .
O5 U1 S3 O9 29.6(4) . .
O14 U1 S3 O9 -101.9(4) . .
O10 U1 S3 O9 -170.9(5) . .
S2 U1 S3 O9 0.8(3) . .
O3 S1 O1 U1 -83.1(9) . .
O2 S1 O1 U1 158.5(8) . .
O4 S1 O1 U1 38.8(10) . .
O7 U1 O1 S1 141.0(9) . .
O11 U1 O1 S1 58.7(9) . .
O6 U1 O1 S1 -31.7(10) . .
O13 U1 O1 S1 -146.5(8) . .
O5 U1 O1 S1 -16.1(9) . .
O14 U1 O1 S1 86.6(10) . .
O9 U1 O1 S1 -91.7(9) . .
O10 U1 O1 S1 -149.3(9) . .
S2 U1 O1 S1 -20.7(9) . .
S3 U1 O1 S1 -119.4(9) . .
O8 S2 O5 U1 -115.2(4) . .
O6 S2 O5 U1 5.8(4) . .
O7 S2 O5 U1 120.6(3) 1_455 .
O1 U1 O5 S2 -170.8(4) . .
O7 U1 O5 S2 135.7(4) . .
O11 U1 O5 S2 112.8(4) . .
O6 U1 O5 S2 -4.2(3) . .
O13 U1 O5 S2 -26.1(5) . .
O14 U1 O5 S2 49.0(4) . .
O9 U1 O5 S2 -87.9(4) . .
O10 U1 O5 S2 -113.6(4) . .
S3 U1 O5 S2 -102.0(3) . .
O8 S2 O6 U1 115.5(4) . .
O5 S2 O6 U1 -6.0(4) . .
O7 S2 O6 U1 -120.1(3) 1_455 .
O1 U1 O6 S2 22.6(5) . .
O7 U1 O6 S2 -145.6(3) . .
O11 U1 O6 S2 -55.8(4) . .
O13 U1 O6 S2 164.8(4) . .
O5 U1 O6 S2 4.2(3) . .
O14 U1 O6 S2 -121.6(4) . .
O9 U1 O6 S2 84.0(3) . .
O10 U1 O6 S2 117.3(3) . .
S3 U1 O6 S2 97.3(3) . .
O1 U1 O7 S2 -100.2(7) . 1_655
O11 U1 O7 S2 -25.7(7) . 1_655
O6 U1 O7 S2 71.2(8) . 1_655
O13 U1 O7 S2 117.1(7) . 1_655
O5 U1 O7 S2 -47.8(10) . 1_655
O14 U1 O7 S2 47.6(7) . 1_655
O9 U1 O7 S2 -173.6(6) . 1_655
O10 U1 O7 S2 -172.3(8) . 1_655
S2 U1 O7 S2 22.1(11) . 1_655
S3 U1 O7 S2 -170.5(7) . 1_655
O12 S3 O9 U1 113.7(4) . .
O11 S3 O9 U1 -123.9(3) 2_546 .
O10 S3 O9 U1 -7.5(4) . .
O1 U1 O9 S3 -68.5(3) . .
O7 U1 O9 S3 6.5(5) . .
O11 U1 O9 S3 -117.2(4) . .
O6 U1 O9 S3 151.5(4) . .
O13 U1 O9 S3 79.4(3) . .
O5 U1 O9 S3 -149.5(4) . .
O14 U1 O9 S3 113.1(4) . .
O10 U1 O9 S3 5.2(3) . .
S2 U1 O9 S3 -179.1(3) . .
O12 S3 O10 U1 -113.1(4) . .
O11 S3 O10 U1 123.1(3) 2_546 .
O9 S3 O10 U1 7.3(4) . .
O1 U1 O10 S3 85.6(3) . .
O7 U1 O10 S3 176.1(4) . .
O11 U1 O10 S3 125.4(3) . .
O6 U1 O10 S3 -45.0(4) . .
O13 U1 O10 S3 -92.5(3) . .
O5 U1 O10 S3 25.0(4) . .
O14 U1 O10 S3 -134.4(3) . .
O9 U1 O10 S3 -5.2(3) . .
S2 U1 O10 S3 -10.7(4) . .
O1 U1 O11 S3 -161.1(8) . 2_556
O7 U1 O11 S3 112.9(7) . 2_556
O6 U1 O11 S3 -28.5(7) . 2_556
O13 U1 O11 S3 43.6(9) . 2_556
O5 U1 O11 S3 -78.1(7) . 2_556
O14 U1 O11 S3 37.0(7) . 2_556
O9 U1 O11 S3 -110.6(7) . 2_556
O10 U1 O11 S3 159.8(6) . 2_556
S2 U1 O11 S3 -51.8(7) . 2_556
S3 U1 O11 S3 -157.9(5) . 2_556
